data_9011445
loop_
_publ_author_name
'Keller, P.'
'Riffel, H.'
'Hess, H.'

_publ_section_title
;
 Die kristallstruktur von prosperit, Ca2Zn4[H2O|(AsO4)4]
;
_journal_name_full 'Zeitschrift fur Kristallographie'
_journal_page_first 33
_journal_page_last 42
_journal_volume 158
_journal_year 1982
_chemical_compound_source 'Tsumeb, Nambia'
_chemical_formula_sum 'As4 Ca2 H2 O17 Zn4'
_chemical_name_mineral Prosperite
_space_group_IT_number 15
_symmetry_space_group_name_Hall '-C 2yc'
_symmetry_space_group_name_H-M 'C 1 2/c 1'
_cell_angle_alpha 90
_cell_angle_beta 104.47
_cell_angle_gamma 90
_cell_formula_units_Z 4
_cell_length_a 19.2380
_cell_length_b 7.731
_cell_length_c 9.765
_cell_volume 1406.268
_database_code_amcsd 0010846
_exptl_crystal_density_diffrn 4.324
_cod_original_formula_sum 'Ca2 Zn4 As4 O17 H2'
_cod_database_code 9011445

loop_
_space_group_symop_operation_xyz
x,y,z
1/2+x,1/2+y,z
x,-y,1/2+z
1/2+x,1/2-y,1/2+z
-x,y,1/2-z
1/2-x,1/2+y,1/2-z
-x,-y,-z
1/2-x,1/2-y,-z

loop_
_atom_site_aniso_label
_atom_site_aniso_U_11
_atom_site_aniso_U_22
_atom_site_aniso_U_33
_atom_site_aniso_U_12
_atom_site_aniso_U_13
_atom_site_aniso_U_23
Ca 0.00703 0.01090 0.00498 -0.00365 0.00089 0.00185
Zn1 0.02461 0.01272 0.01268 -0.00875 0.01160 -0.00407
Zn2 0.00879 0.00696 0.00725 0.00073 0.00178 0.00037
As1 0.00527 0.00636 0.00634 0.00000 0.00178 0.00000
As2 0.00703 0.00696 0.00725 0.00000 0.00268 0.00074
O1 0.00527 0.01120 0.01223 0.00146 0.00178 -0.00555
O2 0.01758 0.01211 0.01087 0.00219 0.00803 -0.00111
O3 0.01406 0.01029 0.00679 0.00365 0.00446 0.00074
O4 0.00703 0.01029 0.02265 0.00000 0.00268 0.00704
O5 0.01406 0.01453 0.01404 0.00000 0.00357 0.00555
O6 0.02109 0.01120 0.00906 0.00073 0.00357 0.00259
O7 0.00527 0.01847 0.00861 -0.00292 -0.00089 0.00074
O8 0.00703 0.01423 0.01540 -0.00073 0.00357 0.00148
Wat9 0.01934 0.01393 0.01540 0.00000 -0.00357 0.00000

loop_
_atom_site_label
_atom_site_fract_x
_atom_site_fract_y
_atom_site_fract_z
_atom_site_U_iso_or_equiv
_atom_site_type_symbol
_atom_site_attached_hydrogens
Ca 0.09130 0.26380 0.39640 0.00709 Ca 0
Zn1 0.39570 0.41210 0.29180 0.01545 Zn 0
Zn2 0.28590 0.07160 0.01300 0.00722 Zn 0
As1 0.24350 0.24220 0.29520 0.00583 As 0
As2 0.43790 0.27760 0.01540 0.00671 As 0
O1 0.18760 0.39410 0.33110 0.00912 O 0
O2 0.41490 0.44300 0.10730 0.01343 O 0
O3 0.23130 0.21940 0.11990 0.00937 O 0
O4 0.39340 0.09490 0.02880 0.01305 O 0
O5 0.21740 0.05870 0.35940 0.01305 O 0
O6 0.07110 0.15250 0.15290 0.01343 O 0
O7 0.33020 0.28320 0.37490 0.01064 O 0
O8 0.47350 0.23820 0.41920 0.01330 O 0
Wat9 0.00000 0.45090 0.25000 0.01925 O 2

loop_
_cod_changelog_entry_id
_cod_changelog_entry_author
_cod_changelog_entry_date
_cod_changelog_entry_text
1
;cod-tools version 3.8.0
Id: cif_guess_AMCSD_atom_types 9574 2023-05-10 09:00:05Z saulius
;
2023-05-10T18:53:12+03:00
;Derived atom types and hydrogen counts
from atom names that follow the AMCSD naming convention
(Wat == water, O-H == hydroxyl).
;

loop_
_cod_related_entry_id
_cod_related_entry_database
_cod_related_entry_code
1 AMCSD 0010846
